data_2238734
loop_
_publ_author_name
'Manoj Kumar, K.E.'
'Palakshamurthy, B. S.'
'Suchetan, P. A.'
'Madan Kumar, S.'
'Lokanath, N.K.'
'Sreenivasa, S.'

_publ_section_title
;
 1-(3,5-Difluorophenyl)-4,4,4-trifluorobutane-1,3-dione
;
_journal_issue 11
_journal_name_full 'Acta Crystallographica Section E'
_journal_page_first o1705
_journal_paper_doi 10.1107/S1600536813028535
_journal_volume 69
_journal_year 2013
_chemical_formula_iupac 'C10 H5 F5 O2'
_chemical_formula_moiety 'C10 H5 F5 O2'
_chemical_formula_sum 'C10 H5 F5 O2'
_chemical_formula_weight 252.14
_chemical_melting_point 393
_chemical_name_systematic
;
1-(3,5-Difluorophenyl)-4,4,4-trifluorobutane-1,3-dione
;
_space_group_IT_number 15
_symmetry_cell_setting monoclinic
_symmetry_space_group_name_Hall '-C 2yc'
_symmetry_space_group_name_H-M 'C 1 2/c 1'
_atom_sites_solution_hydrogens geom
_atom_sites_solution_primary direct
_atom_sites_solution_secondary difmap
_audit_creation_method SHELXL-97
_cell_angle_alpha 90.00
_cell_angle_beta 112.49(2)
_cell_angle_gamma 90.00
_cell_formula_units_Z 8
_cell_length_a 12.393(4)
_cell_length_b 13.433(5)
_cell_length_c 12.877(5)
_cell_measurement_reflns_used 1023
_cell_measurement_temperature 294(2)
_cell_measurement_theta_max 24.6
_cell_measurement_theta_min 0.0
_cell_volume 1980.7(13)
_computing_cell_refinement 'SAINT-Plus (Bruker, 2009)'
_computing_data_collection 'APEX2 (Bruker, 2009)'
_computing_data_reduction 'SAINT-Plus (Bruker, 2009)'
_computing_molecular_graphics 'Mercury (Macrae <i>et al.</i>, 2008)'
_computing_publication_material 'SHELXL97 (Sheldrick, 2008)'
_computing_structure_refinement 'SHELXL97 (Sheldrick, 2008)'
_computing_structure_solution 'SHELXS97 (Sheldrick, 2008)'
_diffrn_ambient_temperature 294(2)
_diffrn_measured_fraction_theta_full 0.958
_diffrn_measured_fraction_theta_max 0.958
_diffrn_measurement_device_type 'Bruker APEXII CCD'
_diffrn_measurement_method 'phi and \w scans'
_diffrn_radiation_monochromator graphite
_diffrn_radiation_source 'fine-focus sealed tube'
_diffrn_radiation_type MoK\a
_diffrn_radiation_wavelength 0.71073
_diffrn_reflns_av_R_equivalents 0.0395
_diffrn_reflns_av_sigmaI/netI 0.0345
_diffrn_reflns_limit_h_max 14
_diffrn_reflns_limit_h_min -14
_diffrn_reflns_limit_k_max 7
_diffrn_reflns_limit_k_min -15
_diffrn_reflns_limit_l_max 14
_diffrn_reflns_limit_l_min -14
_diffrn_reflns_number 5651
_diffrn_reflns_theta_full 24.60
_diffrn_reflns_theta_max 24.60
_diffrn_reflns_theta_min 2.34
_diffrn_standards_decay_% 1
_diffrn_standards_interval_count 2
_diffrn_standards_number 1234
_exptl_absorpt_coefficient_mu 0.178
_exptl_absorpt_correction_T_max 0.9721
_exptl_absorpt_correction_T_min 0.9585
_exptl_absorpt_correction_type multi-scan
_exptl_absorpt_process_details '(SADABS; Bruker, 2009)'
_exptl_crystal_colour Colourless
_exptl_crystal_density_diffrn 1.691
_exptl_crystal_density_method 'not measured'
_exptl_crystal_description Prism
_exptl_crystal_F_000 1008
_exptl_crystal_size_max 0.24
_exptl_crystal_size_mid 0.20
_exptl_crystal_size_min 0.16
_refine_diff_density_max 0.429
_refine_diff_density_min -0.466
_refine_ls_extinction_method none
_refine_ls_goodness_of_fit_ref 1.082
_refine_ls_hydrogen_treatment constr
_refine_ls_matrix_type full
_refine_ls_number_parameters 154
_refine_ls_number_reflns 1604
_refine_ls_number_restraints 0
_refine_ls_restrained_S_all 1.082
_refine_ls_R_factor_all 0.0888
_refine_ls_R_factor_gt 0.0743
_refine_ls_shift/su_max 0.012
_refine_ls_shift/su_mean 0.003
_refine_ls_structure_factor_coef Fsqd
_refine_ls_weighting_details 'calc w=1/[\s^2^(Fo^2^)+(0.1433P)^2^+2.2069P] where P=(Fo^2^+2Fc^2^)/3'
_refine_ls_weighting_scheme calc
_refine_ls_wR_factor_gt 0.2195
_refine_ls_wR_factor_ref 0.2389
_reflns_number_gt 1246
_reflns_number_total 1604
_reflns_threshold_expression I>2\s(I)
_cod_data_source_file hb7151.cif
_cod_data_source_block I
_cod_original_sg_symbol_H-M 'C 2/c'
_cod_database_code 2238734

loop_
_symmetry_equiv_pos_as_xyz
'x, y, z'
'-x, y, -z+1/2'
'x+1/2, y+1/2, z'
'-x+1/2, y+1/2, -z+1/2'
'-x, -y, -z'
'x, -y, z-1/2'
'-x+1/2, -y+1/2, -z'
'x+1/2, -y+1/2, z-1/2'

loop_
_atom_site_type_symbol
_atom_site_label
_atom_site_fract_x
_atom_site_fract_y
_atom_site_fract_z
_atom_site_U_iso_or_equiv
_atom_site_adp_type
_atom_site_calc_flag
_atom_site_refinement_flags
_atom_site_occupancy
_atom_site_symmetry_multiplicity
C C1 0.0373(3) 0.3441(3) 0.4970(3) 0.0558(9) Uani d . 1 1
H H1 0.0691 0.4058 0.4923 0.067 Uiso calc R 1 1
C C2 -0.0308(3) 0.3323(3) 0.5594(3) 0.0624(10) Uani d . 1 1
C C3 -0.0787(4) 0.2426(3) 0.5705(3) 0.0684(11) Uani d . 1 1
H H3 -0.1238 0.2360 0.6135 0.082 Uiso calc R 1 1
C C4 -0.0565(4) 0.1636(3) 0.5147(4) 0.0649(10) Uani d . 1 1
C C5 0.0106(3) 0.1700(3) 0.4506(3) 0.0574(9) Uani d . 1 1
H H5 0.0242 0.1143 0.4144 0.069 Uiso calc R 1 1
C C6 0.0574(3) 0.2624(2) 0.4416(3) 0.0474(8) Uani d . 1 1
C C7 0.1298(3) 0.2699(2) 0.3734(3) 0.0476(8) Uani d . 1 1
C C8 0.1640(3) 0.3603(3) 0.3419(3) 0.0511(8) Uani d . 1 1
H H8A 0.0937 0.3983 0.3019 0.061 Uiso calc R 1 1
H H8B 0.2077 0.3967 0.4101 0.061 Uiso calc R 1 1
C C9 0.2304(3) 0.3596(3) 0.2760(3) 0.0515(9) Uani d . 1 1
C C10 0.2656(3) 0.4562(3) 0.2375(3) 0.0624(10) Uani d . 1 1
F F1 -0.0500(3) 0.4121(2) 0.6129(3) 0.1000(11) Uani d . 1 1
F F2 -0.1027(3) 0.0740(2) 0.5224(3) 0.1010(11) Uani d . 1 1
F F3 0.2245(3) 0.4627(2) 0.1272(2) 0.0913(9) Uani d . 1 1
F F4 0.3807(2) 0.4629(2) 0.2695(3) 0.0989(10) Uani d . 1 1
F F5 0.2306(3) 0.5370(2) 0.2748(3) 0.1110(13) Uani d . 1 1
O O1 0.1598(2) 0.18650(19) 0.3425(2) 0.0671(8) Uani d . 1 1
O O2 0.2645(2) 0.2827(2) 0.2411(2) 0.0666(8) Uani d . 1 1

loop_
_atom_site_aniso_label
_atom_site_aniso_U_11
_atom_site_aniso_U_22
_atom_site_aniso_U_33
_atom_site_aniso_U_12
_atom_site_aniso_U_13
_atom_site_aniso_U_23
C1 0.065(2) 0.051(2) 0.066(2) 0.0018(15) 0.0410(17) -0.0022(16)
C2 0.072(2) 0.063(2) 0.070(2) 0.0110(18) 0.0473(19) -0.0002(17)
C3 0.070(2) 0.083(3) 0.073(2) 0.007(2) 0.050(2) 0.012(2)
C4 0.072(2) 0.059(2) 0.081(2) -0.0095(18) 0.048(2) 0.0108(19)
C5 0.064(2) 0.050(2) 0.069(2) -0.0058(15) 0.0380(17) -0.0011(15)
C6 0.0508(18) 0.0460(18) 0.0561(18) 0.0013(13) 0.0323(15) 0.0034(14)
C7 0.0473(16) 0.0457(18) 0.0588(19) 0.0002(13) 0.0306(15) -0.0036(14)
C8 0.0564(18) 0.0448(19) 0.065(2) 0.0001(14) 0.0373(16) -0.0009(15)
C9 0.0535(18) 0.048(2) 0.063(2) -0.0011(14) 0.0335(16) -0.0016(15)
C10 0.069(2) 0.058(2) 0.079(3) -0.0047(17) 0.049(2) -0.0035(18)
F1 0.146(3) 0.0803(18) 0.121(2) 0.0129(16) 0.105(2) -0.0090(15)
F2 0.125(2) 0.0773(18) 0.138(3) -0.0305(16) 0.092(2) 0.0011(16)
F3 0.112(2) 0.0859(19) 0.0818(18) -0.0116(15) 0.0440(15) 0.0191(13)
F4 0.0676(15) 0.096(2) 0.139(3) -0.0226(13) 0.0460(15) 0.0177(17)
F5 0.169(3) 0.0515(16) 0.173(3) -0.0089(16) 0.133(3) -0.0034(16)
O1 0.0897(19) 0.0399(14) 0.102(2) 0.0042(12) 0.0704(16) -0.0031(12)
O2 0.0793(17) 0.0555(16) 0.0924(19) 0.0030(12) 0.0633(15) -0.0029(13)

loop_
_atom_type_symbol
_atom_type_description
_atom_type_scat_dispersion_real
_atom_type_scat_dispersion_imag
_atom_type_scat_source
C C 0.0033 0.0016 'International Tables Vol C Tables 4.2.6.8 and 6.1.1.4'
H H 0.0000 0.0000 'International Tables Vol C Tables 4.2.6.8 and 6.1.1.4'
F F 0.0171 0.0103 'International Tables Vol C Tables 4.2.6.8 and 6.1.1.4'
O O 0.0106 0.0060 'International Tables Vol C Tables 4.2.6.8 and 6.1.1.4'

loop_
_geom_angle_atom_site_label_1
_geom_angle_atom_site_label_2
_geom_angle_atom_site_label_3
_geom_angle
C2 C1 C6 118.8(3)
C2 C1 H1 120.6
C6 C1 H1 120.6
F1 C2 C3 118.5(3)
F1 C2 C1 118.4(4)
C3 C2 C1 123.1(4)
C4 C3 C2 116.4(3)
C4 C3 H3 121.8
C2 C3 H3 121.8
F2 C4 C3 118.5(3)
F2 C4 C5 117.9(4)
C3 C4 C5 123.7(4)
C4 C5 C6 118.0(4)
C4 C5 H5 121.0
C6 C5 H5 121.0
C1 C6 C5 120.0(3)
C1 C6 C7 121.5(3)
C5 C6 C7 118.4(3)
O1 C7 C8 120.7(3)
O1 C7 C6 115.8(3)
C8 C7 C6 123.5(3)
C9 C8 C7 119.2(3)
C9 C8 H8A 107.5
C7 C8 H8A 107.5
C9 C8 H8B 107.5
C7 C8 H8B 107.5
H8A C8 H8B 107.0
O2 C9 C8 125.5(3)
O2 C9 C10 114.0(3)
C8 C9 C10 120.5(3)
F3 C10 F5 106.9(4)
F3 C10 F4 104.9(3)
F5 C10 F4 107.1(3)
F3 C10 C9 111.8(3)
F5 C10 C9 114.1(3)
F4 C10 C9 111.5(3)

loop_
_geom_bond_atom_site_label_1
_geom_bond_atom_site_label_2
_geom_bond_distance
C1 C2 1.379(5)
C1 C6 1.383(5)
C1 H1 0.9300
C2 F1 1.344(5)
C2 C3 1.374(6)
C3 C4 1.367(6)
C3 H3 0.9300
C4 F2 1.353(5)
C4 C5 1.381(5)
C5 C6 1.393(5)
C5 H5 0.9300
C6 C7 1.479(5)
C7 O1 1.290(4)
C7 C8 1.396(5)
C8 C9 1.389(5)
C8 H8A 0.9700
C8 H8B 0.9700
C9 O2 1.262(4)
C9 C10 1.512(5)
C10 F3 1.316(5)
C10 F5 1.327(5)
C10 F4 1.328(4)

loop_
_geom_hbond_atom_site_label_D
_geom_hbond_atom_site_label_H
_geom_hbond_atom_site_label_A
_geom_hbond_site_symmetry_A
_geom_hbond_distance_DH
_geom_hbond_distance_HA
_geom_hbond_distance_DA
_geom_hbond_angle_DHA
C3 H3 O2 8_456 0.93 2.53 3.462(5) 177

loop_
_geom_torsion_atom_site_label_1
_geom_torsion_atom_site_label_2
_geom_torsion_atom_site_label_3
_geom_torsion_atom_site_label_4
_geom_torsion
C6 C1 C2 F1 -179.9(3)
C6 C1 C2 C3 0.8(6)
F1 C2 C3 C4 -179.9(4)
C1 C2 C3 C4 -0.6(6)
C2 C3 C4 F2 -179.5(4)
C2 C3 C4 C5 0.4(6)
F2 C4 C5 C6 179.4(3)
C3 C4 C5 C6 -0.5(6)
C2 C1 C6 C5 -0.9(5)
C2 C1 C6 C7 -179.9(3)
C4 C5 C6 C1 0.7(5)
C4 C5 C6 C7 179.8(3)
C1 C6 C7 O1 168.0(3)
C5 C6 C7 O1 -11.0(5)
C1 C6 C7 C8 -12.7(5)
C5 C6 C7 C8 168.3(3)
O1 C7 C8 C9 0.4(5)
C6 C7 C8 C9 -178.9(3)
C7 C8 C9 O2 -0.3(6)
C7 C8 C9 C10 178.1(3)
O2 C9 C10 F3 59.0(4)
C8 C9 C10 F3 -119.5(4)
O2 C9 C10 F5 -179.5(3)
C8 C9 C10 F5 1.9(5)
O2 C9 C10 F4 -58.1(4)
C8 C9 C10 F4 123.4(4)
